data_2022655
loop_
_publ_author_name
'DeLancey, Stephanie S.'
'Clendening, Reese A.'
'Zeller, Matthias'
'Ren, Tong'

_publ_section_title
;
 Geometric isomers of dichloridoiron(III) complexes of CTMC
 (5,7,12,14-tetramethyl-1,4,8,11-tetraazacyclotetradecane)
;
_journal_coeditor_code LF3128
_journal_issue 9
_journal_name_full 'Acta Crystallographica Section C'
_journal_page_first 507
_journal_page_last 514
_journal_paper_doi 10.1107/S205322962200849X
_journal_volume 78
_journal_year 2022
_chemical_formula_iupac '[Fe (C14 H32 N4) Cl2] [Fe Cl4]'
_chemical_formula_moiety 'C14 H32 Cl2 Fe N4 +, Cl4 Fe -'
_chemical_formula_sum 'C14 H32 Cl6 Fe2 N4'
_chemical_formula_weight 580.83
_chemical_name_systematic
;<i>trans</i>-Dichlorido[(5<i>SR</i>,7<i>RS</i>,12<i>RS</i>,14<i>SR</i>)-4,7,12,14-tetramethyl-1,4,8,11-tetraazacyclotetradecane]iron(III)
tetrachloridoferrate
;
_space_group_crystal_system monoclinic
_space_group_IT_number 15
_space_group_name_Hall '-C 2yc'
_space_group_name_H-M_alt 'C 1 2/c 1'
_atom_sites_solution_hydrogens mixed
_audit_creation_method SHELXL-2018/3
_cell_angle_alpha 90
_cell_angle_beta 100.452(3)
_cell_angle_gamma 90
_cell_formula_units_Z 4
_cell_length_a 20.3512(13)
_cell_length_b 6.4815(4)
_cell_length_c 18.0490(10)
_cell_measurement_reflns_used 9346
_cell_measurement_temperature 150(2)
_cell_measurement_theta_max 33.0757
_cell_measurement_theta_min 3.3040
_cell_volume 2341.3(2)
_computing_cell_refinement
;
SAINT (Bruker, 2019)
;
_computing_data_collection
;
APEX3 (Bruker, 2019)
;
_computing_data_reduction
;
SAINT (Bruker, 2019)
;
_computing_molecular_graphics
;
Mercury (Macrae <i>et al.</i>,  2020)
;
_computing_publication_material
;
publCIF (Westrip, 2010)
;
_computing_structure_refinement
;
SHELXL2018 (Sheldrick, 2015b) and
SHELXLE (H\"ubschle <i>et al.</i>, 2011)
;
_computing_structure_solution
;
SHELXT2014 (Sheldrick, 2015a)
;
_diffrn_ambient_temperature 150(2)
_diffrn_detector_area_resol_mean 7.4074
_diffrn_measured_fraction_theta_full 0.999
_diffrn_measured_fraction_theta_max 0.999
_diffrn_measurement_device_type
;
Bruker AXS D8 Quest diffractometer with PhotonII charge-integrating pixel
array detector (CPAD)
;
_diffrn_measurement_method 'omega and phi scans'
_diffrn_radiation_monochromator 'Triumph curved graphite crystal'
_diffrn_radiation_type MoK\a
_diffrn_radiation_wavelength 0.71073
_diffrn_reflns_av_R_equivalents 0.0744
_diffrn_reflns_av_unetI/netI 0.0277
_diffrn_reflns_limit_h_max 31
_diffrn_reflns_limit_h_min -31
_diffrn_reflns_limit_k_max 9
_diffrn_reflns_limit_k_min -9
_diffrn_reflns_limit_l_max 27
_diffrn_reflns_limit_l_min -27
_diffrn_reflns_number 71685
_diffrn_reflns_theta_full 25.242
_diffrn_reflns_theta_max 33.205
_diffrn_reflns_theta_min 3.304
_diffrn_source 'fine focus sealed tube X-ray source'
_diffrn_source_current '30 mA'
_diffrn_source_voltage '50 kV'
_exptl_absorpt_coefficient_mu 1.932
_exptl_absorpt_correction_T_max 0.7465
_exptl_absorpt_correction_T_min 0.6558
_exptl_absorpt_correction_type multi-scan
_exptl_absorpt_process_details
;
(SADABS; Krause <i>et al.</i>,  2015)
;
_exptl_crystal_colour orange
_exptl_crystal_density_diffrn 1.648
_exptl_crystal_description block
_exptl_crystal_F_000 1192
_exptl_crystal_size_max 0.200
_exptl_crystal_size_mid 0.200
_exptl_crystal_size_min 0.200
_refine_diff_density_max 0.432
_refine_diff_density_min -0.480
_refine_ls_extinction_method none
_refine_ls_goodness_of_fit_ref 1.024
_refine_ls_hydrogen_treatment mixed
_refine_ls_matrix_type full
_refine_ls_number_parameters 148
_refine_ls_number_reflns 4483
_refine_ls_number_restraints 15
_refine_ls_restrained_S_all 1.027
_refine_ls_R_factor_all 0.0431
_refine_ls_R_factor_gt 0.0271
_refine_ls_shift/su_max 0.001
_refine_ls_shift/su_mean 0.000
_refine_ls_structure_factor_coef Fsqd
_refine_ls_weighting_details 'w=1/[\s^2^(Fo^2^)+(0.0297P)^2^+1.6800P] where P=(Fo^2^+2Fc^2^)/3'
_refine_ls_weighting_scheme calc
_refine_ls_wR_factor_gt 0.0605
_refine_ls_wR_factor_ref 0.0669
_reflns_number_gt 3561
_reflns_number_total 4483
_reflns_threshold_expression 'I > 2\s(I)'
_cod_data_source_file lf3128sup1.cif
_cod_data_source_block 1a
_cod_original_sg_symbol_H-M 'C 2/c'
_cod_database_code 2022655
_shelx_space_group_comment
;
The symmetry employed for this shelxl refinement is uniquely defined
by the following loop, which should always be used as a source of
symmetry information in preference to the above space-group names.
They are only intended as comments.
;
_shelx_estimated_absorpt_t_min 0.699
_shelx_estimated_absorpt_t_max 0.699

loop_
_space_group_symop_operation_xyz
'x, y, z'
'-x, y, -z+1/2'
'x+1/2, y+1/2, z'
'-x+1/2, y+1/2, -z+1/2'
'-x, -y, -z'
'x, -y, z-1/2'
'-x+1/2, -y+1/2, -z'
'x+1/2, -y+1/2, z-1/2'

loop_
_atom_site_type_symbol
_atom_site_label
_atom_site_fract_x
_atom_site_fract_y
_atom_site_fract_z
_atom_site_U_iso_or_equiv
_atom_site_adp_type
_atom_site_calc_flag
_atom_site_occupancy
_atom_site_disorder_assembly
_atom_site_disorder_group
Fe Fe2 0.500000 0.78720(5) 0.250000 0.02099(7) Uani d 0.9803(7) A 1
Cl Cl2 0.43633(2) 0.98293(8) 0.30654(3) 0.03295(10) Uani d 0.9803(7) A 1
Cl Cl3 0.56398(3) 0.59283(8) 0.33308(3) 0.03643(12) Uani d 0.9803(7) A 1
Fe Fe2B 0.500000 0.295(2) 0.250000 0.02099(7) Uani d 0.0197(7) A 2
Cl Cl2B 0.4455(13) 0.065(4) 0.3013(16) 0.044(5) Uani d 0.0197(7) A 2
Cl Cl3B 0.5568(16) 0.519(4) 0.3227(15) 0.036(4) Uani d 0.0197(7) A 2
Fe Fe1 0.250000 0.750000 0.500000 0.01337(6) Uani d 1 . .
Cl Cl1 0.24845(2) 0.46489(5) 0.57279(2) 0.01997(7) Uani d 1 . .
N N1 0.24598(6) 0.93617(17) 0.58935(6) 0.0171(2) Uani d 1 . .
H H1 0.2410(8) 1.058(3) 0.5698(9) 0.021 Uiso d 1 . .
N N2 0.35008(6) 0.76192(17) 0.53443(6) 0.0181(2) Uani d 1 . .
H H2 0.3592(8) 0.642(3) 0.5615(10) 0.022 Uiso d 1 . .
C C1 0.31267(7) 0.9338(2) 0.63842(7) 0.0220(3) Uani d 1 . .
H H1A 0.317297 0.809713 0.670954 0.026 Uiso calc 1 . .
H H1B 0.318213 1.057391 0.671182 0.026 Uiso calc 1 . .
C C2 0.36500(7) 0.9320(2) 0.58942(8) 0.0233(3) Uani d 1 . .
H H2A 0.364878 1.065345 0.562640 0.028 Uiso calc 1 . .
H H2B 0.409764 0.911880 0.620775 0.028 Uiso calc 1 . .
C C3 0.39433(7) 0.7600(2) 0.47710(8) 0.0210(2) Uani d 1 . .
H H3 0.386422 0.890263 0.447113 0.025 Uiso calc 1 . .
C C5 0.37661(7) 0.5783(2) 0.42328(8) 0.0224(3) Uani d 1 . .
H H5A 0.412631 0.562226 0.393511 0.027 Uiso calc 1 . .
H H5B 0.375954 0.451418 0.453672 0.027 Uiso calc 1 . .
C C6 0.31013(7) 0.5939(2) 0.36869(7) 0.0196(2) Uani d 1 . .
H H6 0.306426 0.736177 0.346859 0.024 Uiso calc 1 . .
C C4 0.46790(7) 0.7525(2) 0.51366(9) 0.0259(3) Uani d 1 . .
H H4A 0.495428 0.748858 0.474401 0.039 Uiso calc 1 . .
H H4B 0.476420 0.628507 0.545009 0.039 Uiso calc 1 . .
H H4C 0.479181 0.875264 0.545082 0.039 Uiso calc 1 . .
C C7 0.30763(8) 0.4401(2) 0.30396(8) 0.0270(3) Uani d 1 . .
H H7A 0.345957 0.462984 0.279012 0.041 Uiso calc 1 . .
H H7B 0.266122 0.459639 0.267536 0.041 Uiso calc 1 . .
H H7C 0.309221 0.299169 0.323860 0.041 Uiso calc 1 . .

loop_
_atom_site_aniso_label
_atom_site_aniso_U_11
_atom_site_aniso_U_22
_atom_site_aniso_U_33
_atom_site_aniso_U_12
_atom_site_aniso_U_13
_atom_site_aniso_U_23
Fe2 0.02090(14) 0.02448(15) 0.01653(13) 0.000 0.00055(10) 0.000
Cl2 0.0332(2) 0.0394(3) 0.02645(18) 0.0078(2) 0.00606(16) -0.00410(19)
Cl3 0.0380(3) 0.0370(3) 0.0316(2) 0.0082(2) -0.00105(18) 0.0104(2)
Fe2B 0.02090(14) 0.02448(15) 0.01653(13) 0.000 0.00055(10) 0.000
Cl2B 0.036(8) 0.045(9) 0.043(8) -0.011(8) -0.017(7) 0.017(8)
Cl3B 0.048(8) 0.022(8) 0.035(8) -0.013(7) -0.002(7) 0.009(7)
Fe1 0.01769(12) 0.01052(11) 0.01146(10) 0.00053(8) 0.00149(8) 0.00009(8)
Cl1 0.02917(16) 0.01303(13) 0.01735(13) 0.00079(11) 0.00326(11) 0.00235(10)
N1 0.0219(5) 0.0147(5) 0.0145(4) -0.0005(4) 0.0027(4) -0.0011(4)
N2 0.0198(5) 0.0175(5) 0.0168(5) -0.0004(4) 0.0029(4) -0.0009(4)
C1 0.0241(6) 0.0252(6) 0.0155(5) -0.0013(5) 0.0004(5) -0.0045(5)
C2 0.0222(6) 0.0267(7) 0.0200(6) -0.0033(5) 0.0011(5) -0.0068(5)
C3 0.0212(6) 0.0219(6) 0.0200(6) 0.0005(5) 0.0043(5) -0.0019(5)
C5 0.0238(6) 0.0219(6) 0.0221(6) 0.0032(5) 0.0058(5) -0.0029(5)
C6 0.0242(6) 0.0185(6) 0.0167(5) -0.0002(5) 0.0054(5) -0.0018(4)
C4 0.0202(6) 0.0297(7) 0.0277(7) -0.0008(5) 0.0042(5) -0.0009(6)
C7 0.0333(8) 0.0279(7) 0.0217(6) -0.0021(6) 0.0101(6) -0.0074(5)

loop_
_atom_type_symbol
_atom_type_description
_atom_type_scat_dispersion_real
_atom_type_scat_dispersion_imag
_atom_type_scat_source
C C 0.0033 0.0016 'International Tables Vol C Tables 4.2.6.8 and 6.1.1.4'
H H 0.0000 0.0000 'International Tables Vol C Tables 4.2.6.8 and 6.1.1.4'
N N 0.0061 0.0033 'International Tables Vol C Tables 4.2.6.8 and 6.1.1.4'
Fe Fe 0.3463 0.8444 'International Tables Vol C Tables 4.2.6.8 and 6.1.1.4'
Cl Cl 0.1484 0.1585 'International Tables Vol C Tables 4.2.6.8 and 6.1.1.4'

loop_
_geom_angle_atom_site_label_1
_geom_angle_atom_site_label_2
_geom_angle_atom_site_label_3
_geom_angle_site_symmetry_1
_geom_angle_site_symmetry_3
_geom_angle
_geom_angle_publ_flag
Cl2 Fe2 Cl2 . 2_655 109.32(3) ?
Cl2 Fe2 Cl3 . 2_655 108.81(2) ?
Cl2 Fe2 Cl3 2_655 2_655 109.96(2) ?
Cl2 Fe2 Cl3 . . 109.96(2) ?
Cl2 Fe2 Cl3 2_655 . 108.81(2) ?
Cl3 Fe2 Cl3 2_655 . 109.99(3) ?
Cl3B Fe2B Cl3B 2_655 . 95.0(17) ?
Cl3B Fe2B Cl2B 2_655 . 117.8(12) ?
Cl3B Fe2B Cl2B . . 117.7(11) ?
Cl2B Fe2B Cl2B 2_655 . 93(2) ?
N2 Fe1 N2 7_566 . 180.0 ?
N2 Fe1 N1 7_566 . 94.79(4) ?
N2 Fe1 N1 . . 85.21(4) ?
N2 Fe1 N1 7_566 7_566 85.21(4) ?
N2 Fe1 N1 . 7_566 94.79(4) ?
N1 Fe1 N1 . 7_566 180.0 ?
N2 Fe1 Cl1 7_566 7_566 88.41(3) ?
N2 Fe1 Cl1 . 7_566 91.59(3) ?
N1 Fe1 Cl1 . 7_566 89.01(3) ?
N1 Fe1 Cl1 7_566 7_566 90.99(3) ?
N2 Fe1 Cl1 7_566 . 91.59(3) ?
N2 Fe1 Cl1 . . 88.41(3) ?
N1 Fe1 Cl1 . . 90.99(3) ?
N1 Fe1 Cl1 7_566 . 89.01(3) ?
Cl1 Fe1 Cl1 7_566 . 180.0 ?
C1 N1 C6 . 7_566 113.43(10) ?
C1 N1 Fe1 . . 107.75(8) ?
C6 N1 Fe1 7_566 . 118.07(8) ?
C1 N1 H1 . . 106.4(11) ?
C6 N1 H1 7_566 . 106.4(11) ?
Fe1 N1 H1 . . 103.7(11) ?
C2 N2 C3 . . 113.35(11) ?
C2 N2 Fe1 . . 107.94(8) ?
C3 N2 Fe1 . . 119.26(8) ?
C2 N2 H2 . . 106.0(11) ?
C3 N2 H2 . . 105.9(10) ?
Fe1 N2 H2 . . 103.1(11) ?
N1 C1 C2 . . 108.58(11) ?
N1 C1 H1A . . 110.0 ?
C2 C1 H1A . . 110.0 ?
N1 C1 H1B . . 110.0 ?
C2 C1 H1B . . 110.0 ?
H1A C1 H1B . . 108.4 ?
N2 C2 C1 . . 108.65(11) ?
N2 C2 H2A . . 110.0 ?
C1 C2 H2A . . 110.0 ?
N2 C2 H2B . . 110.0 ?
C1 C2 H2B . . 110.0 ?
H2A C2 H2B . . 108.3 ?
N2 C3 C4 . . 111.70(11) ?
N2 C3 C5 . . 110.20(11) ?
C4 C3 C5 . . 110.55(11) ?
N2 C3 H3 . . 108.1 ?
C4 C3 H3 . . 108.1 ?
C5 C3 H3 . . 108.1 ?
C6 C5 C3 . . 116.04(11) ?
C6 C5 H5A . . 108.3 ?
C3 C5 H5A . . 108.3 ?
C6 C5 H5B . . 108.3 ?
C3 C5 H5B . . 108.3 ?
H5A C5 H5B . . 107.4 ?
N1 C6 C5 7_566 . 109.50(10) ?
N1 C6 C7 7_566 . 112.31(11) ?
C5 C6 C7 . . 110.66(11) ?
N1 C6 H6 7_566 . 108.1 ?
C5 C6 H6 . . 108.1 ?
C7 C6 H6 . . 108.1 ?
C3 C4 H4A . . 109.5 ?
C3 C4 H4B . . 109.5 ?
H4A C4 H4B . . 109.5 ?
C3 C4 H4C . . 109.5 ?
H4A C4 H4C . . 109.5 ?
H4B C4 H4C . . 109.5 ?
C6 C7 H7A . . 109.5 ?
C6 C7 H7B . . 109.5 ?
H7A C7 H7B . . 109.5 ?
C6 C7 H7C . . 109.5 ?
H7A C7 H7C . . 109.5 ?
H7B C7 H7C . . 109.5 ?

loop_
_geom_bond_atom_site_label_1
_geom_bond_atom_site_label_2
_geom_bond_site_symmetry_2
_geom_bond_distance
_geom_bond_publ_flag
Fe2 Cl2 . 2.1931(5) ?
Fe2 Cl2 2_655 2.1932(5) ?
Fe2 Cl3 2_655 2.1960(5) ?
Fe2 Cl3 . 2.1961(5) ?
Fe2B Cl3B 2_655 2.147(16) ?
Fe2B Cl3B . 2.147(16) ?
Fe2B Cl2B 2_655 2.164(16) ?
Fe2B Cl2B . 2.164(16) ?
Fe1 N2 7_566 2.0203(11) ?
Fe1 N2 . 2.0203(11) ?
Fe1 N1 . 2.0276(11) ?
Fe1 N1 7_566 2.0276(11) ?
Fe1 Cl1 7_566 2.2709(3) ?
Fe1 Cl1 . 2.2710(3) ?
N1 C1 . 1.4802(17) ?
N1 C6 7_566 1.4933(17) ?
N1 H1 . 0.862(18) ?
N2 C2 . 1.4776(17) ?
N2 C3 . 1.4900(17) ?
N2 H2 . 0.917(18) ?
C1 C2 . 1.5028(19) ?
C1 H1A . 0.9900 ?
C1 H1B . 0.9900 ?
C2 H2A . 0.9900 ?
C2 H2B . 0.9900 ?
C3 C4 . 1.523(2) ?
C3 C5 . 1.5275(19) ?
C3 H3 . 1.0000 ?
C5 C6 . 1.5257(19) ?
C5 H5A . 0.9900 ?
C5 H5B . 0.9900 ?
C6 C7 . 1.5297(18) ?
C6 H6 . 1.0000 ?
C4 H4A . 0.9800 ?
C4 H4B . 0.9800 ?
C4 H4C . 0.9800 ?
C7 H7A . 0.9800 ?
C7 H7B . 0.9800 ?
C7 H7C . 0.9800 ?

loop_
_geom_hbond_atom_site_label_D
_geom_hbond_atom_site_label_H
_geom_hbond_atom_site_label_A
_geom_hbond_site_symmetry_A
_geom_hbond_distance_DH
_geom_hbond_distance_HA
_geom_hbond_distance_DA
_geom_hbond_angle_DHA
_geom_hbond_publ_flag
N2 H2 Cl3^a 5_666 0.917(18) 2.704(18) 3.5421(12) 152.5(14) yes
N2 H2 Cl3B^b 5_666 0.917(18) 2.66(3) 3.43(3) 142.1(14) yes
N1 H1 Cl1 1_565 0.862(18) 2.643(18) 3.4411(12) 154.5(14) yes

loop_
_geom_torsion_atom_site_label_1
_geom_torsion_atom_site_label_2
_geom_torsion_atom_site_label_3
_geom_torsion_atom_site_label_4
_geom_torsion_site_symmetry_1
_geom_torsion_site_symmetry_2
_geom_torsion_site_symmetry_3
_geom_torsion_site_symmetry_4
_geom_torsion
_geom_torsion_publ_flag
C6 N1 C1 C2 7_566 . . . 171.29(11) ?
Fe1 N1 C1 C2 . . . . 38.66(13) ?
C3 N2 C2 C1 . . . . 173.45(11) ?
Fe1 N2 C2 C1 . . . . 39.08(13) ?
N1 C1 C2 N2 . . . . -52.20(15) ?
C2 N2 C3 C4 . . . . 55.78(15) ?
Fe1 N2 C3 C4 . . . . -175.44(9) ?
C2 N2 C3 C5 . . . . 179.08(11) ?
Fe1 N2 C3 C5 . . . . -52.15(13) ?
N2 C3 C5 C6 . . . . 70.58(15) ?
C4 C3 C5 C6 . . . . -165.46(12) ?
C3 C5 C6 N1 . . . 7_566 -72.54(15) ?
C3 C5 C6 C7 . . . . 163.13(12) ?

_cod_database_fobs_code 2022655
